data_8100932
loop_
_publ_author_name
'Polborn, Kurt'
'Missling, Ch.-U.'
'Beck, W.'

_publ_section_title
;
Crystal structure of trans-dichloro-bis(N-p-cycanobenzylidene)-p-n-
hexyloxyaniline-palladium(II), C~40~H~44~Cl~2~N~4~O~2~Pd
;
_journal_issue 2
_journal_name_full 'Zeitschrift f\"ur Kristallographie - New Crystal Structures'
_journal_page_first 233
_journal_page_last 234
_journal_volume 216
_journal_year 2001
_chemical_formula_structural 'C40 H44 Cl2 N4 O2 Pd'
_chemical_formula_sum 'C40 H44 Cl2 N4 O2 Pd'
_chemical_formula_weight 790.09
_space_group_IT_number 14
_symmetry_cell_setting monoclinic
_symmetry_space_group_name_Hall '-P 2ybc'
_symmetry_space_group_name_H-M 'P 1 21/c 1'
_cell_angle_alpha 90.00
_cell_angle_beta 99.150(6)
_cell_angle_gamma 90.00
_cell_formula_units_Z 2
_cell_length_a 17.3575(10)
_cell_length_b 13.4847(10)
_cell_length_c 8.4708(10)
_cell_measurement_temperature 293(2)
_cell_volume 1957.5(3)
_diffrn_ambient_temperature 293(2)
_exptl_crystal_density_diffrn 1.340
_refine_ls_R_factor_obs 0.0334
_refine_ls_wR_factor_obs 0.0892
_cod_original_sg_symbol_H-M 'P 21/c'
_cod_database_code 8100932

loop_
_symmetry_equiv_pos_as_xyz
'x, y, z'
'-x, y+1/2, -z+1/2'
'-x, -y, -z'
'x, -y-1/2, z-1/2'

loop_
_atom_site_aniso_label
_atom_site_aniso_U_11
_atom_site_aniso_U_22
_atom_site_aniso_U_33
_atom_site_aniso_U_23
_atom_site_aniso_U_13
_atom_site_aniso_U_12
Pd1 0.0490(3) 0.0299(2) 0.0438(2) -0.0004(2) 0.0121(2) -0.0016(2)
Cl1 0.0724(7) 0.0494(6) 0.0490(6) 0.0069(5) 0.0079(5) 0.0016(6)
N1 0.053(2) 0.033(2) 0.046(2) -0.0031(14) 0.009(2) 0.002(2)
N2 0.110(4) 0.137(5) 0.152(5) -0.002(4) 0.060(4) -0.045(4)
O1 0.061(2) 0.109(3) 0.072(2) -0.006(2) 0.024(2) -0.001(2)
C1 0.051(2) 0.031(2) 0.054(2) -0.004(2) 0.015(2) 0.001(2)
C2 0.057(3) 0.068(3) 0.050(2) -0.003(2) 0.014(2) 0.000(2)
C3 0.054(3) 0.086(4) 0.059(3) -0.003(3) 0.007(2) -0.002(2)
C4 0.054(3) 0.059(3) 0.062(3) 0.002(2) 0.018(2) 0.003(2)
C5 0.066(3) 0.066(3) 0.054(3) -0.011(2) 0.020(2) -0.003(2)
C6 0.056(3) 0.066(3) 0.056(3) -0.011(2) 0.011(2) -0.005(2)
C7 0.077(3) 0.082(4) 0.075(3) -0.009(3) 0.033(3) -0.001(3)
C8 0.076(4) 0.100(4) 0.096(4) 0.004(3) 0.040(3) 0.005(3)
C9 0.106(5) 0.121(5) 0.106(5) -0.017(4) 0.062(4) -0.007(4)
C10 0.183(8) 0.175(8) 0.135(6) -0.023(6) 0.116(6) -0.020(6)
C11 0.182(10) 0.204(11) 0.269(14) -0.041(10) 0.130(10) -0.036(8)
C12 0.130(7) 0.168(9) 0.350(16) -0.011(9) 0.137(9) -0.020(6)
C13 0.054(2) 0.036(2) 0.049(2) -0.004(2) 0.007(2) 0.003(2)
C14 0.050(2) 0.040(2) 0.053(2) 0.000(2) 0.009(2) -0.002(2)
C15 0.059(3) 0.044(3) 0.095(4) -0.008(2) 0.021(3) -0.009(2)
C16 0.061(3) 0.061(3) 0.093(4) -0.011(3) 0.025(3) -0.004(2)
C17 0.062(3) 0.062(3) 0.067(3) -0.002(2) 0.012(2) -0.017(2)
C18 0.073(3) 0.047(3) 0.108(4) -0.001(3) 0.018(3) -0.015(3)
C19 0.060(3) 0.042(3) 0.089(3) -0.004(2) 0.017(3) -0.001(2)
C20 0.083(4) 0.086(4) 0.100(4) -0.004(3) 0.032(3) -0.026(3)

loop_
_atom_site_label
_atom_site_type_symbol
_atom_site_fract_x
_atom_site_fract_y
_atom_site_fract_z
_atom_site_U_iso_or_equiv
_atom_site_thermal_displace_type
_atom_site_occupancy
_atom_site_calc_flag
_atom_site_refinement_flags
_atom_site_disorder_group
Pd1 Pd 0.5000 0.5000 0.5000 0.0404(2) Uani 1 d S .
Cl1 Cl 0.55763(7) 0.44781(8) 0.74972(12) 0.0571(3) Uani 1 d . .
N1 N 0.5277(2) 0.3714(2) 0.4008(4) 0.0439(8) Uani 1 d . .
N2 N 0.1633(3) 0.1398(5) 0.6658(8) 0.129(2) Uani 1 d . .
O1 O 0.8074(2) 0.3900(3) 0.1570(4) 0.0792(10) Uani 1 d . .
C1 C 0.5994(2) 0.3757(3) 0.3350(5) 0.0447(9) Uani 1 d . .
C2 C 0.6689(2) 0.3999(3) 0.4322(5) 0.0574(11) Uani 1 d . .
H2 H 0.6695(2) 0.4139(3) 0.5398(5) 0.069 Uiso 1 calc R .
C3 C 0.7368(3) 0.4031(4) 0.3683(5) 0.0666(13) Uani 1 d . .
H3 H 0.7835(3) 0.4188(4) 0.4337(5) 0.080 Uiso 1 calc R .
C4 C 0.7369(3) 0.3832(3) 0.2080(5) 0.0573(11) Uani 1 d . .
C5 C 0.6682(3) 0.3603(3) 0.1121(5) 0.0608(12) Uani 1 d . .
H5 H 0.6676(3) 0.3465(3) 0.0043(5) 0.073 Uiso 1 calc R .
C6 C 0.5996(3) 0.3576(3) 0.1760(5) 0.0588(11) Uani 1 d . .
H6 H 0.5529(3) 0.3433(3) 0.1098(5) 0.071 Uiso 1 calc R .
C7 C 0.8109(3) 0.3697(4) -0.0069(6) 0.0756(14) Uani 1 d . .
H7A H 0.7756(3) 0.4132(4) -0.0749(6) 0.091 Uiso 1 calc R .
H7B H 0.7954(3) 0.3017(4) -0.0319(6) 0.091 Uiso 1 calc R .
C8 C 0.8928(3) 0.3861(4) -0.0357(7) 0.088(2) Uani 1 d . .
H8A H 0.9072(3) 0.4545(4) -0.0109(7) 0.105 Uiso 1 calc R .
H8B H 0.9276(3) 0.3442(4) 0.0366(7) 0.105 Uiso 1 calc R .
C9 C 0.9044(4) 0.3645(5) -0.2037(7) 0.106(2) Uani 1 d . .
H9A H 0.8681(4) 0.4041(5) -0.2767(7) 0.127 Uiso 1 calc R .
H9B H 0.8926(4) 0.2952(5) -0.2271(7) 0.127 Uiso 1 calc R .
C10 C 0.9886(5) 0.3866(7) -0.2328(10) 0.154(3) Uani 1 d . .
H10A H 0.9976(5) 0.4569(7) -0.2147(10) 0.185 Uiso 1 calc R .
H10B H 1.0238(5) 0.3519(7) -0.1506(10) 0.185 Uiso 1 calc R .
C11 C 1.0100(6) 0.3649(8) -0.3709(14) 0.208(5) Uani 1 d . .
H11A H 0.9747(6) 0.3978(8) -0.4549(14) 0.250 Uiso 1 calc R .
H11B H 1.0041(6) 0.2941(8) -0.3883(14) 0.250 Uiso 1 calc R .
C12 C 1.0929(5) 0.3934(7) -0.3875(14) 0.205(5) Uani 1 d . .
H12A H 1.0948(10) 0.4627(15) -0.4124(94) 0.246 Uiso 1 calc R .
H12B H 1.1094(17) 0.3553(43) -0.4718(62) 0.246 Uiso 1 calc R .
H12C H 1.1269(9) 0.3802(54) -0.2889(32) 0.246 Uiso 1 calc R .
C13 C 0.4878(2) 0.2914(3) 0.3792(5) 0.0465(9) Uani 1 d . .
H13 H 0.5086(2) 0.2421(3) 0.3216(5) 0.056 Uiso 1 calc R .
C14 C 0.4143(2) 0.2669(3) 0.4326(5) 0.0477(10) Uani 1 d . .
C15 C 0.3634(3) 0.3342(3) 0.4833(6) 0.0651(13) Uani 1 d . .
H15 H 0.3742(3) 0.4017(3) 0.4798(6) 0.078 Uiso 1 calc R .
C16 C 0.2970(3) 0.3032(4) 0.5386(6) 0.0701(13) Uani 1 d . .
H16 H 0.2630(3) 0.3494(4) 0.5710(6) 0.084 Uiso 1 calc R .
C17 C 0.2813(3) 0.2031(4) 0.5458(6) 0.0635(12) Uani 1 d . .
C18 C 0.3303(3) 0.1355(4) 0.4924(7) 0.0758(15) Uani 1 d . .
H18 H 0.3191(3) 0.0682(4) 0.4949(7) 0.091 Uiso 1 calc R .
C19 C 0.3956(3) 0.1668(3) 0.4352(6) 0.0632(12) Uani 1 d . .
H19 H 0.4279(3) 0.1205(3) 0.3976(6) 0.076 Uiso 1 calc R .
C20 C 0.2139(3) 0.1688(4) 0.6101(7) 0.088(2) Uani 1 d . .

loop_
_geom_bond_atom_site_label_1
_geom_bond_atom_site_label_2
_geom_bond_distance
_geom_bond_site_symmetry_2
_geom_bond_publ_flag
Pd1 N1 2.018(3) . ?
Pd1 N1 2.018(3) 3_666 ?
Pd1 Cl1 2.3016(10) 3_666 ?
Pd1 Cl1 2.3016(10) . ?
N1 C13 1.279(5) . ?
N1 C1 1.445(5) . ?
N2 C20 1.132(6) . ?
O1 C4 1.365(5) . ?
O1 C7 1.425(5) . ?
C1 C6 1.369(6) . ?
C1 C2 1.386(6) . ?
C2 C3 1.375(6) . ?
C3 C4 1.384(6) . ?
C4 C5 1.367(6) . ?
C5 C6 1.385(6) . ?
C7 C8 1.496(6) . ?
C8 C9 1.497(7) . ?
C9 C10 1.549(9) . ?
C10 C11 1.316(10) . ?
C11 C12 1.516(10) . ?
C13 C14 1.458(5) . ?
C14 C19 1.388(6) . ?
C14 C15 1.382(6) . ?
C15 C16 1.376(6) . ?
C16 C17 1.381(6) . ?
C17 C18 1.371(7) . ?
C17 C20 1.443(7) . ?
C18 C19 1.368(6) . ?
